data_7223614
loop_
_publ_author_name
'Puttreddy, Rakesh'
'Beyeh, Ngong Kodiah'
'Rissanen, Kari'

_publ_section_title
;
 Inclusion complexes of Cethyl-2-methylresorcinarene and pyridine
 N-oxides: breaking the C--I&#x22EF;&#x2212;O--N+halogen bond by
 host--guest complexation
;
_journal_issue 5
_journal_name_full CrystEngComm
_journal_page_first 793
_journal_paper_doi 10.1039/C5CE02354H
_journal_volume 18
_journal_year 2016
_chemical_formula_moiety 'C5 H4 I N O'
_chemical_formula_sum 'C5 H4 I N O'
_chemical_formula_weight 220.99
_chemical_name_systematic
;
 ?
;
_space_group_crystal_system monoclinic
_space_group_IT_number 14
_space_group_name_Hall '-P 2yn'
_space_group_name_H-M_alt 'P 1 21/n 1'
_symmetry_space_group_name_Hall '-P 2yn'
_symmetry_space_group_name_H-M 'P 1 21/n 1'
_atom_sites_solution_hydrogens geom
_audit_creation_date 2015-10-30
_audit_creation_method
;
Olex2 1.2
(compiled 2015.09.30 svn.r3233 for OlexSys, GUI svn.r5103)
;
_audit_update_record
;
2015-12-17 deposited with the CCDC.
2015-12-23 downloaded from the CCDC.
;
_cell_angle_alpha 90
_cell_angle_beta 91.672(3)
_cell_angle_gamma 90
_cell_formula_units_Z 4
_cell_length_a 8.3971(2)
_cell_length_b 8.3248(3)
_cell_length_c 9.1806(3)
_cell_measurement_reflns_used 1677
_cell_measurement_temperature 123
_cell_measurement_theta_max 28.6510
_cell_measurement_theta_min 3.4330
_cell_volume 641.49(3)
_computing_cell_refinement
;
CrysAlisPro, Agilent Technologies,
Version 1.171.37.35 (release 13-08-2014 CrysAlis171 .NET)
(compiled Aug 13 2014,18:06:01)
;
_computing_data_collection
;
CrysAlisPro, Agilent Technologies,
Version 1.171.37.35 (release 13-08-2014 CrysAlis171 .NET)
(compiled Aug 13 2014,18:06:01)
;
_computing_data_reduction
;
CrysAlisPro, Agilent Technologies,
Version 1.171.37.35 (release 13-08-2014 CrysAlis171 .NET)
(compiled Aug 13 2014,18:06:01)
;
_computing_molecular_graphics 'Olex2 (Dolomanov et al., 2009)'
_computing_publication_material 'Olex2 (Dolomanov et al., 2009)'
_computing_structure_refinement 'ShelXL (Sheldrick, 2015)'
_computing_structure_solution
;
Superflip (Palatinus & Chapuis, 2007;Palatinus & van der Lee, 2008;
Palatinus et al., 2012)
;
_diffrn_ambient_temperature 123
_diffrn_detector 'CCD plate'
_diffrn_detector_area_resol_mean 8.0053
_diffrn_detector_type Eos
_diffrn_measured_fraction_theta_full 0.996
_diffrn_measured_fraction_theta_max 0.996
_diffrn_measurement_details
;
  1 omega  -59.00   54.00   1.0000    1.0000
omega____ theta____ kappa____ phi______ frames
    -      -18.1368   19.0000 -120.0000 113

  2 omega   16.00   66.00   1.0000    1.0000
omega____ theta____ kappa____ phi______ frames
    -       19.3868   57.0000   30.0000 50

  3 omega    9.00   60.00   1.0000    1.0000
omega____ theta____ kappa____ phi______ frames
    -       19.3868  -99.0000  -60.0000 51
;
_diffrn_measurement_device 'four-circle diffractometer'
_diffrn_measurement_device_type 'SuperNova, Single source at offset, Eos'
_diffrn_measurement_method '\w scans'
_diffrn_orient_matrix_UB_11 0.0542372000
_diffrn_orient_matrix_UB_12 -0.0558178000
_diffrn_orient_matrix_UB_13 -0.0293418000
_diffrn_orient_matrix_UB_21 0.0369937000
_diffrn_orient_matrix_UB_22 0.0630968000
_diffrn_orient_matrix_UB_23 -0.0383792000
_diffrn_orient_matrix_UB_31 0.0532274000
_diffrn_orient_matrix_UB_32 0.0130264000
_diffrn_orient_matrix_UB_33 0.0602770000
_diffrn_radiation_monochromator mirror
_diffrn_radiation_probe x-ray
_diffrn_radiation_type MoK\a
_diffrn_radiation_wavelength 0.71073
_diffrn_reflns_av_R_equivalents 0.0344
_diffrn_reflns_av_unetI/netI 0.0460
_diffrn_reflns_laue_measured_fraction_full 0.996
_diffrn_reflns_laue_measured_fraction_max 0.996
_diffrn_reflns_limit_h_max 7
_diffrn_reflns_limit_h_min -10
_diffrn_reflns_limit_k_max 9
_diffrn_reflns_limit_k_min -9
_diffrn_reflns_limit_l_max 11
_diffrn_reflns_limit_l_min -7
_diffrn_reflns_number 2242
_diffrn_reflns_point_group_measured_fraction_full 0.996
_diffrn_reflns_point_group_measured_fraction_max 0.996
_diffrn_reflns_theta_full 25.242
_diffrn_reflns_theta_max 25.243
_diffrn_reflns_theta_min 3.304
_diffrn_source 'SuperNova (Mo) X-ray Source'
_exptl_absorpt_coefficient_mu 4.890
_exptl_absorpt_correction_T_max 1.00000
_exptl_absorpt_correction_T_min 0.58196
_exptl_absorpt_correction_type gaussian
_exptl_absorpt_process_details
;
CrysAlisPro, Agilent Technologies,
Version 1.171.37.35 (release 13-08-2014 CrysAlis171 .NET)
(compiled Aug 13 2014,18:06:01)
Empirical absorption correction using spherical harmonics,
 implemented in SCALE3 ABSPACK scaling algorithm.
Empirical absorption correction using spherical harmonics,
 implemented in SCALE3 ABSPACK scaling algorithm.
;
_exptl_crystal_colour colourless
_exptl_crystal_colour_primary colourless
_exptl_crystal_density_diffrn 2.288
_exptl_crystal_description block
_exptl_crystal_F_000 408
_exptl_crystal_size_max 0.3613
_exptl_crystal_size_mid 0.19
_exptl_crystal_size_min 0.1215
_refine_diff_density_max 0.944
_refine_diff_density_min -0.873
_refine_diff_density_rms 0.196
_refine_ls_extinction_method none
_refine_ls_goodness_of_fit_ref 1.072
_refine_ls_hydrogen_treatment constr
_refine_ls_matrix_type full
_refine_ls_number_parameters 73
_refine_ls_number_reflns 1149
_refine_ls_number_restraints 0
_refine_ls_restrained_S_all 1.072
_refine_ls_R_factor_all 0.0313
_refine_ls_R_factor_gt 0.0278
_refine_ls_shift/su_max 0.000
_refine_ls_shift/su_mean 0.000
_refine_ls_structure_factor_coef Fsqd
_refine_ls_weighting_details 'w=1/[\s^2^(Fo^2^)+(0.0339P)^2^] where P=(Fo^2^+2Fc^2^)/3'
_refine_ls_weighting_scheme calc
_refine_ls_wR_factor_gt 0.0692
_refine_ls_wR_factor_ref 0.0724
_reflns_Friedel_coverage 0.000
_reflns_number_gt 1001
_reflns_number_total 1149
_reflns_threshold_expression 'I > 2\s(I)'
_cod_data_source_file c5ce02354h2.cif
_cod_data_source_block 2IPyNO
_cod_depositor_comments 'Adding full bibliography for 7223614--7223619.cif.'
_cod_database_code 7223614
_shelxl_version_number 2013-4
_chemical_oxdiff_formula 'C5 H4 N1 O1 I1'
_shelx_space_group_comment
;
The symmetry employed for this shelxl refinement is uniquely defined
by the following loop, which should always be used as a source of
symmetry information in preference to the above space-group names.
They are only intended as comments.
;
_reflns_odcompleteness_completeness 99.44
_reflns_odcompleteness_iscentric 1
_reflns_odcompleteness_theta 26.32
_olex2_refinement_description
;
1. Fixed Uiso
 At 1.2 times of:
  All C(H) groups
2.a Aromatic/amide H refined with riding coordinates:
 C2(H2), C3(H3), C4(H4), C5(H5)
;
_olex2_submission_special_instructions 'No special instructions were received'

loop_
_space_group_symop_operation_xyz
'x, y, z'
'-x+1/2, y+1/2, -z+1/2'
'-x, -y, -z'
'x-1/2, -y-1/2, z-1/2'

loop_
_atom_site_label
_atom_site_type_symbol
_atom_site_fract_x
_atom_site_fract_y
_atom_site_fract_z
_atom_site_U_iso_or_equiv
_atom_site_adp_type
_atom_site_occupancy
_atom_site_site_symmetry_order
_atom_site_calc_flag
_atom_site_refinement_flags_posn
I1 I -0.17532(3) 0.87375(3) 0.36759(3) 0.01554(15) Uani 1 1 d .
O1 O -0.1087(4) 0.6284(3) 0.1269(4) 0.0178(8) Uani 1 1 d .
N1 N -0.0003(5) 0.6034(4) 0.2330(4) 0.0130(8) Uani 1 1 d .
C2 C 0.1111(5) 0.4875(6) 0.2165(5) 0.0177(10) Uani 1 1 d .
H2 H 0.1089 0.4225 0.1314 0.021 Uiso 1 1 calc R
C3 C 0.2270(6) 0.4641(6) 0.3225(5) 0.0209(11) Uani 1 1 d .
H3 H 0.3044 0.3823 0.3103 0.025 Uiso 1 1 calc R
C4 C 0.2329(5) 0.5574(5) 0.4467(5) 0.0170(10) Uani 1 1 d .
H4 H 0.3138 0.5415 0.5199 0.020 Uiso 1 1 calc R
C5 C 0.1182(5) 0.6745(6) 0.4620(5) 0.0162(10) Uani 1 1 d .
H5 H 0.1206 0.7408 0.5463 0.019 Uiso 1 1 calc R
C6 C 0.0005(5) 0.6963(5) 0.3565(5) 0.0143(10) Uani 1 1 d .

loop_
_atom_site_aniso_label
_atom_site_aniso_U_11
_atom_site_aniso_U_22
_atom_site_aniso_U_33
_atom_site_aniso_U_23
_atom_site_aniso_U_13
_atom_site_aniso_U_12
I1 0.0163(2) 0.0139(2) 0.0163(2) -0.00171(11) -0.00288(15) 0.00201(10)
O1 0.0171(18) 0.021(2) 0.0148(18) -0.0022(13) -0.0070(15) -0.0015(13)
N1 0.015(2) 0.0107(19) 0.013(2) -0.0011(15) -0.0024(17) -0.0037(15)
C2 0.020(3) 0.018(2) 0.015(2) -0.001(2) 0.004(2) 0.0034(19)
C3 0.018(2) 0.021(3) 0.024(3) 0.001(2) 0.004(2) 0.003(2)
C4 0.013(2) 0.019(3) 0.018(2) 0.004(2) -0.0034(19) 0.001(2)
C5 0.017(2) 0.015(2) 0.017(2) 0.000(2) 0.000(2) -0.0057(19)
C6 0.015(2) 0.012(2) 0.017(2) 0.0033(19) -0.0001(19) -0.0012(19)

loop_
_atom_type_symbol
_atom_type_description
_atom_type_scat_dispersion_real
_atom_type_scat_dispersion_imag
_atom_type_scat_source
C C 0.0033 0.0016 'International Tables Vol C Tables 4.2.6.8 and 6.1.1.4'
H H 0.0000 0.0000 'International Tables Vol C Tables 4.2.6.8 and 6.1.1.4'
I I -0.4742 1.8119 'International Tables Vol C Tables 4.2.6.8 and 6.1.1.4'
N N 0.0061 0.0033 'International Tables Vol C Tables 4.2.6.8 and 6.1.1.4'
O O 0.0106 0.0060 'International Tables Vol C Tables 4.2.6.8 and 6.1.1.4'

loop_
_exptl_crystal_face_index_h
_exptl_crystal_face_index_k
_exptl_crystal_face_index_l
_exptl_crystal_face_perp_dist
_exptl_oxdiff_crystal_face_indexfrac_h
_exptl_oxdiff_crystal_face_indexfrac_k
_exptl_oxdiff_crystal_face_indexfrac_l
_exptl_oxdiff_crystal_face_x
_exptl_oxdiff_crystal_face_y
_exptl_oxdiff_crystal_face_z
0 -9 -8 0.0991 -0.0415 -8.9834 -8.0429 0.7352 -0.2597 -0.6040
2 8 9 0.1196 2.0339 7.9828 9.0430 -0.6006 0.2319 0.7573
8 -9 1 0.1163 7.9458 -8.9918 0.9823 0.9040 -0.3111 0.3650
-7 9 0 0.0986 -6.9473 8.9906 0.0203 -0.8792 0.3095 -0.2514
-8 -6 8 0.0475 -8.0286 -5.9630 8.0393 -0.3385 -0.9818 -0.0204
7 6 -9 0.0592 7.0301 5.9641 -9.0419 0.3137 0.9834 -0.0931
10 5 2 0.1335 10.0155 4.9695 1.9983 0.2072 0.6074 0.7183
-7 -2 -10 0.1739 -6.9979 -1.9892 -10.0331 0.0259 0.0007 -1.0032
5 1 11 0.1671 4.9939 0.9964 11.0393 -0.1087 -0.1761 0.9442
-5 10 4 0.0644 -4.9464 9.9874 4.0350 -0.9441 0.2923 0.1100
-6 -10 -1 0.0706 -6.0455 -9.9637 -1.0056 0.2578 -0.8137 -0.5122
5 11 -2 0.0700 5.0534 10.9608 -2.0043 -0.2789 0.9555 0.2909

loop_
_geom_angle_atom_site_label_1
_geom_angle_atom_site_label_2
_geom_angle_atom_site_label_3
_geom_angle
O1 N1 C2 119.3(4)
O1 N1 C6 120.3(4)
C2 N1 C6 120.4(4)
N1 C2 H2 120.0
N1 C2 C3 120.0(4)
C3 C2 H2 120.0
C2 C3 H3 119.5
C2 C3 C4 121.0(4)
C4 C3 H3 119.5
C3 C4 H4 120.9
C3 C4 C5 118.3(4)
C5 C4 H4 120.9
C4 C5 H5 119.6
C6 C5 C4 120.7(4)
C6 C5 H5 119.6
N1 C6 I1 116.8(3)
N1 C6 C5 119.6(4)
C5 C6 I1 123.5(3)

loop_
_geom_bond_atom_site_label_1
_geom_bond_atom_site_label_2
_geom_bond_distance
I1 C6 2.093(5)
O1 N1 1.329(5)
N1 C2 1.356(6)
N1 C6 1.373(6)
C2 H2 0.9500
C2 C3 1.370(6)
C3 H3 0.9500
C3 C4 1.380(6)
C4 H4 0.9500
C4 C5 1.380(7)
C5 H5 0.9500
C5 C6 1.375(6)
